data_2235291
loop_
_publ_author_name
'Mahabaleshwaraiah, N. M.'
'Kumar, K. Mahesh'
'Kotresh, O.'
'Al-eryani, Waleed Fadl Ali'
'Devarajegowda, H. C.'

_publ_section_title
;
 (5,7-Dimethyl-2-oxo-2<i>H</i>-chromen-4-yl)methyl
 pyrrolidine-1-carbodithioate
;
_journal_coeditor_code WN2472
_journal_issue 6
_journal_name_full 'Acta Crystallographica Section E'
_journal_page_first o1584
_journal_paper_doi 10.1107/S1600536812018004
_journal_volume 68
_journal_year 2012
_chemical_formula_iupac 'C17 H19 N O2 S2'
_chemical_formula_moiety 'C17 H19 N O2 S2'
_chemical_formula_sum 'C17 H19 N O2 S2'
_chemical_formula_weight 333.45
_chemical_melting_point 443
_chemical_name_systematic
;
(5,7-Dimethyl-2-oxo-2<i>H</i>-chromen-4-yl)methyl pyrrolidine-1-carbodithioate
;
_space_group_IT_number 14
_symmetry_cell_setting monoclinic
_symmetry_space_group_name_Hall '-P 2ybc'
_symmetry_space_group_name_H-M 'P 1 21/c 1'
_atom_sites_solution_hydrogens geom
_atom_sites_solution_primary direct
_atom_sites_solution_secondary difmap
_audit_creation_method SHELXL-97
_cell_angle_alpha 90.00
_cell_angle_beta 103.3580(10)
_cell_angle_gamma 90.00
_cell_formula_units_Z 4
_cell_length_a 13.7023(4)
_cell_length_b 15.9082(4)
_cell_length_c 7.5511(2)
_cell_measurement_reflns_used 2805
_cell_measurement_temperature 293(2)
_cell_measurement_theta_max 25.00
_cell_measurement_theta_min 1.53
_cell_volume 1601.45(8)
_computing_cell_refinement 'SAINT (Bruker, 2001)'
_computing_data_collection 'SMART (Bruker, 2001)'
_computing_data_reduction 'SAINT (Bruker, 2001)'
_computing_molecular_graphics 'ORTEP-3 (Farrugia, 1997)'
_computing_publication_material 'SHELXL97 (Sheldrick, 2008)'
_computing_structure_refinement 'SHELXL97 (Sheldrick, 2008)'
_computing_structure_solution 'SHELXS97 (Sheldrick, 2008)'
_diffrn_ambient_temperature 293(2)
_diffrn_measured_fraction_theta_full 0.999
_diffrn_measured_fraction_theta_max 0.999
_diffrn_measurement_device_type 'Bruker SMART CCD area-detector'
_diffrn_measurement_method '\w and \f scans'
_diffrn_radiation_monochromator graphite
_diffrn_radiation_source 'fine-focus sealed tube'
_diffrn_radiation_type MoK\a
_diffrn_radiation_wavelength 0.71073
_diffrn_reflns_av_R_equivalents 0.0237
_diffrn_reflns_av_sigmaI/netI 0.0176
_diffrn_reflns_limit_h_max 16
_diffrn_reflns_limit_h_min -12
_diffrn_reflns_limit_k_max 18
_diffrn_reflns_limit_k_min -17
_diffrn_reflns_limit_l_max 8
_diffrn_reflns_limit_l_min -8
_diffrn_reflns_number 12677
_diffrn_reflns_theta_full 25.00
_diffrn_reflns_theta_max 25.00
_diffrn_reflns_theta_min 1.53
_exptl_absorpt_coefficient_mu 0.339
_exptl_absorpt_correction_T_max 1.0000
_exptl_absorpt_correction_T_min 0.7700
_exptl_absorpt_correction_type psi-scan
_exptl_absorpt_process_details '(SADABS; Sheldrick, 2007)'
_exptl_crystal_colour colourless
_exptl_crystal_density_diffrn 1.383
_exptl_crystal_density_method 'not measured'
_exptl_crystal_description Plate
_exptl_crystal_F_000 704
_exptl_crystal_size_max 0.24
_exptl_crystal_size_mid 0.20
_exptl_crystal_size_min 0.12
_refine_diff_density_max 0.329
_refine_diff_density_min -0.262
_refine_ls_extinction_method none
_refine_ls_goodness_of_fit_ref 1.072
_refine_ls_hydrogen_treatment constr
_refine_ls_matrix_type full
_refine_ls_number_parameters 201
_refine_ls_number_reflns 2805
_refine_ls_number_restraints 0
_refine_ls_restrained_S_all 1.072
_refine_ls_R_factor_all 0.0415
_refine_ls_R_factor_gt 0.0350
_refine_ls_shift/su_max 0.001
_refine_ls_shift/su_mean 0.000
_refine_ls_structure_factor_coef Fsqd
_refine_ls_weighting_details 'calc w=1/[\s^2^(Fo^2^)+(0.0520P)^2^+0.4520P] where P=(Fo^2^+2Fc^2^)/3'
_refine_ls_weighting_scheme calc
_refine_ls_wR_factor_gt 0.0952
_refine_ls_wR_factor_ref 0.0991
_reflns_number_gt 2410
_reflns_number_total 2805
_reflns_threshold_expression I>2\s(I)
_cod_data_source_file wn2472.cif
_cod_data_source_block I
_cod_original_cell_volume 1601.45(7)
_cod_original_sg_symbol_H-M 'P 21/c'
_cod_database_code 2235291
_cod_database_fobs_code 2235291

loop_
_symmetry_equiv_pos_as_xyz
'x, y, z'
'-x, y+1/2, -z+1/2'
'-x, -y, -z'
'x, -y-1/2, z-1/2'

loop_
_atom_site_type_symbol
_atom_site_label
_atom_site_fract_x
_atom_site_fract_y
_atom_site_fract_z
_atom_site_U_iso_or_equiv
_atom_site_adp_type
_atom_site_calc_flag
_atom_site_refinement_flags
_atom_site_occupancy
_atom_site_symmetry_multiplicity
S S1 0.65286(3) 0.09638(3) 0.11104(6) 0.04453(16) Uani d . 1 1
S S2 0.49960(4) 0.17744(4) -0.20084(7) 0.05921(19) Uani d . 1 1
O O3 0.92005(10) 0.33298(8) 0.23621(19) 0.0473(3) Uani d . 1 1
O O4 0.81069(13) 0.42553(9) 0.0928(2) 0.0666(4) Uani d . 1 1
N N5 0.46456(11) 0.11498(9) 0.1028(2) 0.0407(4) Uani d . 1 1
C C6 0.35762(14) 0.13604(14) 0.0441(3) 0.0529(5) Uani d . 1 1
H H6A 0.3243 0.1002 -0.0556 0.063 Uiso calc R 1 1
H H6B 0.3485 0.1943 0.0058 0.063 Uiso calc R 1 1
C C7 0.31788(18) 0.12064(18) 0.2114(4) 0.0707(7) Uani d . 1 1
H H7A 0.3155 0.1728 0.2766 0.085 Uiso calc R 1 1
H H7B 0.2508 0.0973 0.1779 0.085 Uiso calc R 1 1
C C8 0.38742(17) 0.06053(18) 0.3262(3) 0.0705(7) Uani d . 1 1
H H8A 0.3658 0.0031 0.2966 0.085 Uiso calc R 1 1
H H8B 0.3904 0.0703 0.4541 0.085 Uiso calc R 1 1
C C9 0.48806(15) 0.07603(13) 0.2847(3) 0.0501(5) Uani d . 1 1
H H9A 0.5282 0.1135 0.3740 0.060 Uiso calc R 1 1
H H9B 0.5243 0.0237 0.2837 0.060 Uiso calc R 1 1
C C10 0.52973(13) 0.13150(11) 0.0029(2) 0.0387(4) Uani d . 1 1
C C11 0.72925(14) 0.13642(12) -0.0367(3) 0.0451(4) Uani d . 1 1
H H11A 0.7657 0.0904 -0.0757 0.054 Uiso calc R 1 1
H H11B 0.6862 0.1612 -0.1443 0.054 Uiso calc R 1 1
C C12 0.80249(13) 0.20148(11) 0.0595(2) 0.0393(4) Uani d . 1 1
C C13 0.89901(13) 0.18216(11) 0.1824(2) 0.0373(4) Uani d . 1 1
C C14 0.95351(13) 0.25130(11) 0.2690(2) 0.0391(4) Uani d . 1 1
C C15 0.83239(15) 0.35208(12) 0.1143(3) 0.0477(5) Uani d . 1 1
C C16 0.77386(14) 0.28199(12) 0.0298(3) 0.0455(4) Uani d . 1 1
H H16 0.7126 0.2929 -0.0501 0.055 Uiso calc R 1 1
C C17 0.94441(14) 0.10202(11) 0.2242(3) 0.0424(4) Uani d . 1 1
C C18 1.03608(15) 0.09721(13) 0.3483(3) 0.0490(5) Uani d . 1 1
H H18 1.0654 0.0446 0.3742 0.059 Uiso calc R 1 1
C C19 1.08660(14) 0.16670(13) 0.4363(3) 0.0473(5) Uani d . 1 1
C C20 1.04425(14) 0.24450(13) 0.3941(3) 0.0459(4) Uani d . 1 1
H H20 1.0765 0.2924 0.4495 0.055 Uiso calc R 1 1
C C21 1.18405(16) 0.15628(17) 0.5764(3) 0.0660(6) Uani d . 1 1
H H21A 1.2304 0.1991 0.5594 0.099 Uiso calc R 1 1
H H21B 1.2119 0.1019 0.5628 0.099 Uiso calc R 1 1
H H21C 1.1719 0.1611 0.6962 0.099 Uiso calc R 1 1
C C22 0.90076(17) 0.02021(13) 0.1408(3) 0.0652(6) Uani d . 1 1
H H22A 0.9452 -0.0251 0.1893 0.098 Uiso calc R 1 1
H H22B 0.8926 0.0226 0.0112 0.098 Uiso calc R 1 1
H H22C 0.8367 0.0111 0.1688 0.098 Uiso calc R 1 1

loop_
_atom_site_aniso_label
_atom_site_aniso_U_11
_atom_site_aniso_U_22
_atom_site_aniso_U_33
_atom_site_aniso_U_12
_atom_site_aniso_U_13
_atom_site_aniso_U_23
S1 0.0365(3) 0.0496(3) 0.0446(3) -0.0019(2) 0.00356(19) 0.0083(2)
S2 0.0570(3) 0.0720(4) 0.0455(3) 0.0119(3) 0.0052(2) 0.0175(2)
O3 0.0530(8) 0.0355(7) 0.0542(8) -0.0048(6) 0.0141(6) 0.0003(6)
O4 0.0780(11) 0.0392(8) 0.0832(11) 0.0045(7) 0.0199(9) 0.0115(7)
N5 0.0378(8) 0.0393(8) 0.0424(8) 0.0008(6) 0.0040(6) 0.0018(6)
C6 0.0391(10) 0.0573(13) 0.0595(12) 0.0071(9) 0.0059(9) 0.0022(10)
C7 0.0510(13) 0.0842(18) 0.0813(17) 0.0068(12) 0.0243(12) 0.0095(14)
C8 0.0605(14) 0.0930(18) 0.0605(14) -0.0091(13) 0.0189(11) 0.0084(13)
C9 0.0501(11) 0.0541(12) 0.0444(11) -0.0031(9) 0.0072(8) 0.0071(9)
C10 0.0410(10) 0.0315(9) 0.0402(9) -0.0008(7) 0.0023(7) -0.0030(7)
C11 0.0425(10) 0.0512(12) 0.0418(10) -0.0034(8) 0.0104(8) -0.0031(8)
C12 0.0392(9) 0.0450(10) 0.0366(9) -0.0011(8) 0.0146(7) 0.0016(7)
C13 0.0358(9) 0.0412(10) 0.0383(9) -0.0022(7) 0.0157(7) 0.0002(7)
C14 0.0409(9) 0.0394(10) 0.0408(9) -0.0022(8) 0.0172(7) 0.0008(7)
C15 0.0536(12) 0.0427(11) 0.0507(11) 0.0021(9) 0.0197(9) 0.0071(8)
C16 0.0443(10) 0.0477(11) 0.0451(10) 0.0020(9) 0.0114(8) 0.0080(8)
C17 0.0402(10) 0.0392(10) 0.0512(11) 0.0009(8) 0.0177(8) 0.0008(8)
C18 0.0436(11) 0.0486(12) 0.0573(12) 0.0076(9) 0.0166(9) 0.0074(9)
C19 0.0354(10) 0.0655(13) 0.0432(10) 0.0005(9) 0.0139(8) 0.0035(9)
C20 0.0410(10) 0.0539(12) 0.0445(10) -0.0091(9) 0.0135(8) -0.0039(8)
C21 0.0441(12) 0.0919(18) 0.0591(14) 0.0032(12) 0.0062(10) 0.0067(12)
C22 0.0555(13) 0.0413(12) 0.0949(17) 0.0030(10) 0.0093(12) -0.0052(11)

loop_
_atom_type_symbol
_atom_type_description
_atom_type_scat_dispersion_real
_atom_type_scat_dispersion_imag
_atom_type_scat_source
C C 0.0033 0.0016 'International Tables Vol C Tables 4.2.6.8 and 6.1.1.4'
H H 0.0000 0.0000 'International Tables Vol C Tables 4.2.6.8 and 6.1.1.4'
N N 0.0061 0.0033 'International Tables Vol C Tables 4.2.6.8 and 6.1.1.4'
O O 0.0106 0.0060 'International Tables Vol C Tables 4.2.6.8 and 6.1.1.4'
S S 0.1246 0.1234 'International Tables Vol C Tables 4.2.6.8 and 6.1.1.4'

loop_
_geom_angle_atom_site_label_1
_geom_angle_atom_site_label_2
_geom_angle_atom_site_label_3
_geom_angle
C10 S1 C11 103.15(9)
C15 O3 C14 122.22(14)
C10 N5 C6 122.74(15)
C10 N5 C9 125.80(15)
C6 N5 C9 111.45(15)
N5 C6 C7 103.79(17)
N5 C6 H6A 111.0
C7 C6 H6A 111.0
N5 C6 H6B 111.0
C7 C6 H6B 111.0
H6A C6 H6B 109.0
C8 C7 C6 106.72(19)
C8 C7 H7A 110.4
C6 C7 H7A 110.4
C8 C7 H7B 110.4
C6 C7 H7B 110.4
H7A C7 H7B 108.6
C7 C8 C9 105.61(19)
C7 C8 H8A 110.6
C9 C8 H8A 110.6
C7 C8 H8B 110.6
C9 C8 H8B 110.6
H8A C8 H8B 108.7
N5 C9 C8 104.47(16)
N5 C9 H9A 110.9
C8 C9 H9A 110.9
N5 C9 H9B 110.9
C8 C9 H9B 110.9
H9A C9 H9B 108.9
N5 C10 S2 123.94(13)
N5 C10 S1 111.60(13)
S2 C10 S1 124.45(11)
C12 C11 S1 111.07(12)
C12 C11 H11A 109.4
S1 C11 H11A 109.4
C12 C11 H11B 109.4
S1 C11 H11B 109.4
H11A C11 H11B 108.0
C16 C12 C13 119.52(17)
C16 C12 C11 116.00(17)
C13 C12 C11 124.46(16)
C14 C13 C17 116.15(16)
C14 C13 C12 115.91(16)
C17 C13 C12 127.94(16)
C20 C14 O3 113.91(16)
C20 C14 C13 123.74(17)
O3 C14 C13 122.34(16)
O4 C15 O3 117.15(19)
O4 C15 C16 126.7(2)
O3 C15 C16 116.13(16)
C12 C16 C15 123.74(18)
C12 C16 H16 118.1
C15 C16 H16 118.1
C18 C17 C13 118.81(17)
C18 C17 C22 116.43(17)
C13 C17 C22 124.75(17)
C17 C18 C19 123.60(18)
C17 C18 H18 118.2
C19 C18 H18 118.2
C20 C19 C18 117.98(17)
C20 C19 C21 121.32(19)
C18 C19 C21 120.68(19)
C19 C20 C14 119.65(18)
C19 C20 H20 120.2
C14 C20 H20 120.2
C19 C21 H21A 109.5
C19 C21 H21B 109.5
H21A C21 H21B 109.5
C19 C21 H21C 109.5
H21A C21 H21C 109.5
H21B C21 H21C 109.5
C17 C22 H22A 109.5
C17 C22 H22B 109.5
H22A C22 H22B 109.5
C17 C22 H22C 109.5
H22A C22 H22C 109.5
H22B C22 H22C 109.5

loop_
_geom_bond_atom_site_label_1
_geom_bond_atom_site_label_2
_geom_bond_distance
S1 C10 1.7858(18)
S1 C11 1.8128(19)
S2 C10 1.6667(18)
O3 C15 1.368(2)
O3 C14 1.381(2)
O4 C15 1.207(2)
N5 C10 1.322(2)
N5 C6 1.468(2)
N5 C9 1.473(2)
C6 C7 1.507(3)
C6 H6A 0.9700
C6 H6B 0.9700
C7 C8 1.481(3)
C7 H7A 0.9700
C7 H7B 0.9700
C8 C9 1.503(3)
C8 H8A 0.9700
C8 H8B 0.9700
C9 H9A 0.9700
C9 H9B 0.9700
C11 C12 1.506(3)
C11 H11A 0.9700
C11 H11B 0.9700
C12 C16 1.343(3)
C12 C13 1.462(2)
C13 C14 1.403(2)
C13 C17 1.422(2)
C14 C20 1.381(3)
C15 C16 1.434(3)
C16 H16 0.9300
C17 C18 1.385(3)
C17 C22 1.508(3)
C18 C19 1.389(3)
C18 H18 0.9300
C19 C20 1.373(3)
C19 C21 1.509(3)
C20 H20 0.9300
C21 H21A 0.9600
C21 H21B 0.9600
C21 H21C 0.9600
C22 H22A 0.9600
C22 H22B 0.9600
C22 H22C 0.9600

loop_
_geom_hbond_atom_site_label_D
_geom_hbond_atom_site_label_H
_geom_hbond_atom_site_label_A
_geom_hbond_site_symmetry_A
_geom_hbond_distance_DH
_geom_hbond_distance_HA
_geom_hbond_distance_DA
_geom_hbond_angle_DHA
_geom_hbond_publ_flag
C11 H11B S2 . 0.97 2.51 3.172(2) 126 yes
C18 H18 O4 2_745 0.93 2.52 3.411(3) 161 yes
C22 H22C S1 . 0.96 2.81 3.564(2) 137 yes

loop_
_cod_related_entry_id
_cod_related_entry_database
_cod_related_entry_code
1 ChemSpider 30657832
